data_4341307
loop_
_publ_author_name
'Perla, Luis G.'
'Oliver, Allen G.'
'Sevov, Slavi C.'

_publ_section_title
;
 Bi7(3-): the missing family member, finally isolated and characterized.
;
_journal_issue 3
_journal_name_full 'Inorganic chemistry'
_journal_page_first 872
_journal_page_last 875
_journal_paper_doi 10.1021/ic502158e
_journal_volume 54
_journal_year 2015
_chemical_formula_moiety '3(C18 H36 K N2 O3), Bi7, 2(C5 H5 N)'
_chemical_formula_sum 'C64 H118 Bi7 K3 N8 O18'
_chemical_formula_weight 2867.82
_chemical_name_systematic
;
 ?
;
_space_group_crystal_system monoclinic
_space_group_IT_number 14
_space_group_name_Hall '-P 2yn'
_space_group_name_H-M_alt 'P 1 21/n 1'
_symmetry_space_group_name_Hall '-P 2yn'
_symmetry_space_group_name_H-M 'P 1 21/n 1'
_atom_sites_solution_hydrogens geom
_atom_sites_solution_primary vecmap
_atom_sites_solution_secondary difmap
_audit_creation_method SHELXL-2014
_cell_angle_alpha 90
_cell_angle_beta 96.353(4)
_cell_angle_gamma 90
_cell_formula_units_Z 4
_cell_length_a 13.8739(13)
_cell_length_b 24.878(2)
_cell_length_c 26.401(2)
_cell_measurement_reflns_used 9594
_cell_measurement_temperature 120(2)
_cell_measurement_theta_max 26.34
_cell_measurement_theta_min 2.25
_cell_volume 9056.5(13)
_computing_cell_refinement 'Bruker SAINT v8.34A'
_computing_data_collection 'Bruker APEX-II v2013-10.0'
_computing_data_reduction 'Bruker SAINT v8.34A'
_computing_molecular_graphics 'XP (Bruker, 2014)'
_computing_publication_material
;
CIFTAB (Sheldrick, 2013)
;
_computing_structure_refinement 'SHELXL-2014 (Sheldrick, 2014)'
_computing_structure_solution 'SHELXT (Sheldrick, 2013)'
_diffrn_ambient_temperature 120(2)
_diffrn_detector_area_resol_mean 8.33
_diffrn_measured_fraction_theta_full 1.000
_diffrn_measured_fraction_theta_max 0.999
_diffrn_measurement_device_type 'Bruker APEX-II'
_diffrn_measurement_method 'combination of \w and \f-scans '
_diffrn_radiation_monochromator 'Bruker TRIUMPH curved-graphite'
_diffrn_radiation_source 'fine-focus sealed tube'
_diffrn_radiation_type MoK\a
_diffrn_radiation_wavelength 0.71073
_diffrn_reflns_av_R_equivalents 0.0698
_diffrn_reflns_av_unetI/netI 0.0301
_diffrn_reflns_Laue_measured_fraction_full 1.000
_diffrn_reflns_Laue_measured_fraction_max 0.999
_diffrn_reflns_limit_h_max 17
_diffrn_reflns_limit_h_min -17
_diffrn_reflns_limit_k_max 31
_diffrn_reflns_limit_k_min -31
_diffrn_reflns_limit_l_max 33
_diffrn_reflns_limit_l_min -33
_diffrn_reflns_number 235559
_diffrn_reflns_point_group_measured_fraction_full 1.000
_diffrn_reflns_point_group_measured_fraction_max 0.999
_diffrn_reflns_theta_full 25.242
_diffrn_reflns_theta_max 26.395
_diffrn_reflns_theta_min 1.128
_exptl_absorpt_coefficient_mu 13.749
_exptl_absorpt_correction_T_max 0.2429
_exptl_absorpt_correction_T_min 0.0791
_exptl_absorpt_correction_type numerical
_exptl_absorpt_process_details 'SADABS (Sheldrick, 2013)'
_exptl_crystal_colour black
_exptl_crystal_density_diffrn 2.103
_exptl_crystal_description block
_exptl_crystal_F_000 5360
_exptl_crystal_size_max 0.282
_exptl_crystal_size_mid 0.151
_exptl_crystal_size_min 0.151
_refine_diff_density_max 2.464
_refine_diff_density_min -1.381
_refine_diff_density_rms 0.202
_refine_ls_extinction_method none
_refine_ls_goodness_of_fit_ref 1.201
_refine_ls_hydrogen_treatment constr
_refine_ls_matrix_type full
_refine_ls_number_parameters 694
_refine_ls_number_reflns 18552
_refine_ls_number_restraints 7
_refine_ls_restrained_S_all 1.201
_refine_ls_R_factor_all 0.0901
_refine_ls_R_factor_gt 0.0636
_refine_ls_shift/su_max 0.001
_refine_ls_shift/su_mean 0.000
_refine_ls_structure_factor_coef Fsqd
_refine_ls_weighting_details
;
 w=1/[\s^2^(Fo^2^)+(0.0349P)^2^+168.5482P]
 where P=(Fo^2^+2Fc^2^)/3
;
_refine_ls_weighting_scheme calc
_refine_ls_wR_factor_gt 0.1390
_refine_ls_wR_factor_ref 0.1541
_reflns_Friedel_coverage 0.000
_reflns_number_gt 14139
_reflns_number_total 18552
_reflns_threshold_expression 'I > 2\s(I)'
_cod_data_source_file ic502158e_si_001.cif
_cod_data_source_block p21n_a
_cod_depositor_comments 'Adding full bibliography for 4341307.cif.'
_cod_original_cell_volume 9056.5(14)
_cod_database_code 4341307
_shelx_space_group_comment
;
The symmetry employed for this shelxl refinement is uniquely defined
by the following loop, which should always be used as a source of
symmetry information in preference to the above space-group names.
They are only intended as comments.
;
_shelxl_version_number 2014-3

loop_
_space_group_symop_operation_xyz
'x, y, z'
'-x+1/2, y+1/2, -z+1/2'
'-x, -y, -z'
'x-1/2, -y-1/2, z-1/2'

loop_
_atom_site_label
_atom_site_type_symbol
_atom_site_fract_x
_atom_site_fract_y
_atom_site_fract_z
_atom_site_U_iso_or_equiv
_atom_site_adp_type
_atom_site_occupancy
_atom_site_site_symmetry_order
_atom_site_calc_flag
_atom_site_refinement_flags_posn
_atom_site_refinement_flags_adp
_atom_site_refinement_flags_occupancy
_atom_site_disorder_assembly
_atom_site_disorder_group
Bi1 Bi 0.9490(3) 0.75933(16) 0.68215(12) 0.0805(10) Uani 0.692(14) 1 d . . P A 1
Bi2 Bi 0.9092(2) 0.65170(15) 0.63847(15) 0.0729(11) Uani 0.692(14) 1 d . . P A 1
Bi3 Bi 0.7506(3) 0.79610(11) 0.69195(13) 0.0783(9) Uani 0.692(14) 1 d . . P A 1
Bi4 Bi 0.9932(4) 0.82398(13) 0.59568(12) 0.0744(10) Uani 0.692(14) 1 d . . P A 1
Bi5 Bi 0.7701(3) 0.68257(13) 0.55357(15) 0.0637(9) Uani 0.692(14) 1 d . . P A 1
Bi6 Bi 0.6615(3) 0.77848(10) 0.58945(7) 0.0543(6) Uani 0.692(14) 1 d . . P A 1
Bi7 Bi 0.8270(3) 0.79750(11) 0.52254(11) 0.0502(6) Uani 0.692(14) 1 d . . P A 1
Bi1A Bi 0.9595(4) 0.7547(2) 0.6831(2) 0.0370(12) Uani 0.308(14) 1 d . . P A 2
Bi2A Bi 0.9103(3) 0.6480(2) 0.63461(19) 0.0272(11) Uani 0.308(14) 1 d . . P A 2
Bi3A Bi 0.7600(4) 0.7941(2) 0.6964(2) 0.0562(15) Uani 0.308(14) 1 d . . P A 2
Bi4A Bi 1.0116(4) 0.82298(19) 0.59549(16) 0.0307(11) Uani 0.308(14) 1 d . . P A 2
Bi5A Bi 0.7736(5) 0.6834(2) 0.54856(19) 0.0321(12) Uani 0.308(14) 1 d . . P A 2
Bi6A Bi 0.6769(6) 0.7828(3) 0.5912(3) 0.094(3) Uani 0.308(14) 1 d . . P A 2
Bi7A Bi 0.8443(6) 0.7961(3) 0.5264(3) 0.0588(17) Uani 0.308(14) 1 d . . P A 2
K1 K 0.5770(2) 0.44657(14) 0.27913(15) 0.0649(9) Uani 1 1 d . . . . .
O3 O 0.6113(10) 0.4286(6) 0.1767(5) 0.090(4) Uiso 1 1 d . . . . .
O1 O 0.4548(13) 0.3563(8) 0.2811(7) 0.070(5) Uiso 0.610(11) 1 d . . P B 1
O2 O 0.4089(12) 0.4543(7) 0.3290(6) 0.053(4) Uiso 0.610(11) 1 d . . P B 1
O4 O 0.5329(15) 0.5257(8) 0.2083(7) 0.055(5) Uiso 0.610(11) 1 d . . P B 1
O5 O 0.7566(16) 0.4001(9) 0.3207(8) 0.088(6) Uiso 0.610(11) 1 d . . P B 1
O6 O 0.7083(17) 0.5086(10) 0.3420(9) 0.088(6) Uiso 0.610(11) 1 d . . P B 1
N1 N 0.6413(16) 0.3343(9) 0.2447(9) 0.067(6) Uiso 0.610(11) 1 d . . P B 1
N2 N 0.5171(16) 0.5538(9) 0.3131(8) 0.065(6) Uiso 0.610(11) 1 d . . P B 1
C1 C 0.5600(19) 0.2960(11) 0.2413(10) 0.065(7) Uiso 0.610(11) 1 d . . P B 1
H1A H 0.5857 0.2588 0.2423 0.078 Uiso 0.610(11) 1 calc R U P B 1
H1B H 0.5192 0.3009 0.2084 0.078 Uiso 0.610(11) 1 calc R U P B 1
C2 C 0.4983(19) 0.3040(10) 0.2850(10) 0.063(7) Uiso 0.610(11) 1 d . . P B 1
H2A H 0.4472 0.2762 0.2836 0.075 Uiso 0.610(11) 1 calc R U P B 1
H2B H 0.5394 0.3006 0.3180 0.075 Uiso 0.610(11) 1 calc R U P B 1
C3 C 0.343(3) 0.4146(13) 0.3116(13) 0.080(9) Uiso 0.610(11) 1 d . . P B 1
H3A H 0.3189 0.4218 0.2755 0.096 Uiso 0.610(11) 1 calc R U P B 1
H3B H 0.2866 0.4160 0.3316 0.096 Uiso 0.610(11) 1 calc R U P B 1
C4 C 0.386(2) 0.3592(12) 0.3158(12) 0.068(8) Uiso 0.610(11) 1 d . . P B 1
H4A H 0.4176 0.3528 0.3508 0.082 Uiso 0.610(11) 1 calc R U P B 1
H4B H 0.3354 0.3317 0.3077 0.082 Uiso 0.610(11) 1 calc R U P B 1
C5 C 0.368(2) 0.5047(11) 0.3337(11) 0.064(7) Uiso 0.610(11) 1 d . . P B 1
H5A H 0.3203 0.5030 0.3589 0.077 Uiso 0.610(11) 1 calc R U P B 1
H5B H 0.3335 0.5157 0.3005 0.077 Uiso 0.610(11) 1 calc R U P B 1
C6 C 0.4523(16) 0.5502(9) 0.3524(9) 0.101(6) Uiso 0.610(11) 1 d . . P B 1
H6A H 0.4217 0.5855 0.3572 0.121 Uiso 0.610(11) 1 calc R U P B 1
H6B H 0.4887 0.5392 0.3852 0.121 Uiso 0.610(11) 1 calc R U P B 1
C7 C 0.671(2) 0.3387(13) 0.1897(12) 0.073(8) Uiso 0.610(11) 1 d . . P B 1
H7A H 0.7390 0.3508 0.1919 0.088 Uiso 0.610(11) 1 calc R U P B 1
H7B H 0.6677 0.3023 0.1743 0.088 Uiso 0.610(11) 1 calc R U P B 1
C8 C 0.613(3) 0.3742(13) 0.1562(12) 0.084(9) Uiso 0.610(11) 1 d . . P B 1
H8A H 0.5458 0.3602 0.1506 0.100 Uiso 0.610(11) 1 calc R U P B 1
H8B H 0.6391 0.3751 0.1228 0.100 Uiso 0.610(11) 1 calc R U P B 1
C9 C 0.556(3) 0.4659(18) 0.1395(17) 0.085(15) Uiso 0.610(11) 1 d . . P B 1
H9A H 0.5799 0.4635 0.1055 0.102 Uiso 0.610(11) 1 calc R U P B 1
H9B H 0.4859 0.4575 0.1359 0.102 Uiso 0.610(11) 1 calc R U P B 1
C10 C 0.575(2) 0.5204(12) 0.1625(12) 0.080(8) Uiso 0.610(11) 1 d . . P B 1
H10A H 0.6462 0.5261 0.1692 0.096 Uiso 0.610(11) 1 calc R U P B 1
H10B H 0.5487 0.5482 0.1380 0.096 Uiso 0.610(11) 1 calc R U P B 1
C11 C 0.532(2) 0.5791(13) 0.2250(12) 0.087(9) Uiso 0.610(11) 1 d . . P B 1
H11A H 0.5034 0.6021 0.1966 0.104 Uiso 0.610(11) 1 calc R U P B 1
H11B H 0.5994 0.5912 0.2347 0.104 Uiso 0.610(11) 1 calc R U P B 1
C12 C 0.471(2) 0.5864(14) 0.2723(12) 0.071(8) Uiso 0.610(11) 1 d . . P B 1
H12A H 0.4713 0.6246 0.2828 0.085 Uiso 0.610(11) 1 calc R U P B 1
H12B H 0.4034 0.5748 0.2632 0.085 Uiso 0.610(11) 1 calc R U P B 1
C13 C 0.718(2) 0.3183(11) 0.2842(11) 0.125(9) Uiso 0.610(11) 1 d . . P B 1
H13A H 0.7482 0.2851 0.2727 0.150 Uiso 0.610(11) 1 calc R U P B 1
H13B H 0.6870 0.3091 0.3153 0.150 Uiso 0.610(11) 1 calc R U P B 1
C14 C 0.795(2) 0.3586(13) 0.2982(13) 0.081(8) Uiso 0.610(11) 1 d . . P B 1
H14A H 0.8476 0.3423 0.3217 0.097 Uiso 0.610(11) 1 calc R U P B 1
H14B H 0.8231 0.3708 0.2673 0.097 Uiso 0.610(11) 1 calc R U P B 1
C15 C 0.8314(19) 0.4341(10) 0.3338(11) 0.134(9) Uiso 0.610(11) 1 d . . P B 1
H15A H 0.8546 0.4505 0.3032 0.161 Uiso 0.610(11) 1 calc R U P B 1
H15B H 0.8861 0.4151 0.3534 0.161 Uiso 0.610(11) 1 calc R U P B 1
C16 C 0.784(2) 0.4810(13) 0.3699(13) 0.149(11) Uiso 0.610(11) 1 d . . P B 1
H16A H 0.7598 0.4635 0.3996 0.178 Uiso 0.610(11) 1 calc R U P B 1
H16B H 0.8355 0.5068 0.3827 0.178 Uiso 0.610(11) 1 calc R U P B 1
C17 C 0.661(5) 0.547(2) 0.375(2) 0.135(19) Uiso 0.610(11) 1 d . . P B 1
H17A H 0.6182 0.5285 0.3965 0.162 Uiso 0.610(11) 1 calc R U P B 1
H17B H 0.7096 0.5684 0.3965 0.162 Uiso 0.610(11) 1 calc R U P B 1
C18 C 0.606(3) 0.5809(14) 0.3391(14) 0.088(9) Uiso 0.610(11) 1 d . . P B 1
H18A H 0.6477 0.5925 0.3129 0.106 Uiso 0.610(11) 1 calc R U P B 1
H18B H 0.5863 0.6135 0.3568 0.106 Uiso 0.610(11) 1 calc R U P B 1
O1B O 0.552(3) 0.3483(17) 0.3171(16) 0.112(13) Uiso 0.390(11) 1 d . . P B 2
O2B O 0.396(3) 0.4220(14) 0.3101(12) 0.075(9) Uiso 0.390(11) 1 d . . P B 2
O4B O 0.499(3) 0.5199(14) 0.1991(13) 0.069(10) Uiso 0.390(11) 1 d . . P B 2
O5B O 0.765(3) 0.4794(12) 0.319(2) 0.146(18) Uiso 0.390(11) 1 d D . P B 2
O6B O 0.632(3) 0.528(2) 0.3612(18) 0.108(15) Uiso 0.390(11) 1 d . . P B 2
N1B N 0.724(4) 0.370(2) 0.261(2) 0.120(17) Uiso 0.390(11) 1 d . . P B 2
N2B N 0.437(3) 0.5370(14) 0.3047(14) 0.069(9) Uiso 0.390(11) 1 d . . P B 2
C1B C 0.718(2) 0.3183(11) 0.2842(11) 0.125(9) Uiso 0.390(11) 1 d . . P B 2
H1B1 H 0.7623 0.3168 0.3161 0.150 Uiso 0.390(11) 1 calc R U P B 2
H1B2 H 0.7381 0.2905 0.2608 0.150 Uiso 0.390(11) 1 calc R U P B 2
C2B C 0.615(5) 0.306(3) 0.296(3) 0.12(2) Uiso 0.390(11) 1 d . . P B 2
H2B1 H 0.5784 0.2921 0.2644 0.147 Uiso 0.390(11) 1 calc R U P B 2
H2B2 H 0.6196 0.2757 0.3208 0.147 Uiso 0.390(11) 1 calc R U P B 2
C3B C 0.463(3) 0.3331(16) 0.3133(18) 0.101(17) Uiso 0.390(11) 1 d D . P B 2
H3B1 H 0.4600 0.2974 0.3296 0.121 Uiso 0.390(11) 1 calc R U P B 2
H3B2 H 0.4397 0.3286 0.2767 0.121 Uiso 0.390(11) 1 calc R U P B 2
C4B C 0.393(2) 0.3706(13) 0.3369(14) 0.055(10) Uiso 0.390(11) 1 d D . P B 2
H4B1 H 0.3260 0.3557 0.3324 0.066 Uiso 0.390(11) 1 calc R U P B 2
H4B2 H 0.4127 0.3754 0.3738 0.066 Uiso 0.390(11) 1 calc R U P B 2
C5B C 0.338(4) 0.457(2) 0.333(2) 0.085(14) Uiso 0.390(11) 1 d . . P B 2
H5B1 H 0.3605 0.4612 0.3695 0.102 Uiso 0.390(11) 1 calc R U P B 2
H5B2 H 0.2698 0.4439 0.3294 0.102 Uiso 0.390(11) 1 calc R U P B 2
C6B C 0.345(3) 0.5115(15) 0.3039(15) 0.054(9) Uiso 0.390(11) 1 d . . P B 2
H6B1 H 0.3203 0.5053 0.2677 0.065 Uiso 0.390(11) 1 calc R U P B 2
H6B2 H 0.3006 0.5372 0.3178 0.065 Uiso 0.390(11) 1 calc R U P B 2
C7B C 0.698(5) 0.353(3) 0.213(3) 0.11(2) Uiso 0.390(11) 1 d . . P B 2
H7B1 H 0.6364 0.3323 0.2125 0.131 Uiso 0.390(11) 1 calc R U P B 2
H7B2 H 0.7478 0.3271 0.2039 0.131 Uiso 0.390(11) 1 calc R U P B 2
C8B C 0.682(5) 0.397(3) 0.167(2) 0.12(2) Uiso 0.390(11) 1 d . . P B 2
H8B1 H 0.7421 0.4177 0.1646 0.138 Uiso 0.390(11) 1 calc R U P B 2
H8B2 H 0.6648 0.3785 0.1334 0.138 Uiso 0.390(11) 1 calc R U P B 2
C9B C 0.582(4) 0.466(2) 0.1456(19) 0.051(13) Uiso 0.390(11) 1 d . . P B 2
H9B1 H 0.5671 0.4494 0.1116 0.061 Uiso 0.390(11) 1 calc R U P B 2
H9B2 H 0.6379 0.4905 0.1433 0.061 Uiso 0.390(11) 1 calc R U P B 2
C10B C 0.497(4) 0.501(2) 0.1543(19) 0.081(13) Uiso 0.390(11) 1 d . . P B 2
H10C H 0.4933 0.5314 0.1299 0.098 Uiso 0.390(11) 1 calc R U P B 2
H10D H 0.4365 0.4797 0.1468 0.098 Uiso 0.390(11) 1 calc R U P B 2
C11B C 0.433(3) 0.5559(17) 0.2138(16) 0.067(11) Uiso 0.390(11) 1 d . . P B 2
H11C H 0.4382 0.5886 0.1929 0.080 Uiso 0.390(11) 1 calc R U P B 2
H11D H 0.3680 0.5406 0.2042 0.080 Uiso 0.390(11) 1 calc R U P B 2
C12B C 0.436(4) 0.571(2) 0.2607(19) 0.073(13) Uiso 0.390(11) 1 d . . P B 2
H12C H 0.3803 0.5957 0.2620 0.088 Uiso 0.390(11) 1 calc R U P B 2
H12D H 0.4950 0.5941 0.2671 0.088 Uiso 0.390(11) 1 calc R U P B 2
C13B C 0.811(5) 0.398(3) 0.280(3) 0.12(2) Uiso 0.390(11) 1 d . . P B 2
H13C H 0.8253 0.4220 0.2519 0.145 Uiso 0.390(11) 1 calc R U P B 2
H13D H 0.8627 0.3698 0.2822 0.145 Uiso 0.390(11) 1 calc R U P B 2
C14B C 0.8314(19) 0.4341(10) 0.3338(11) 0.134(9) Uiso 0.390(11) 1 d D . P B 2
H14C H 0.8125 0.4144 0.3637 0.161 Uiso 0.390(11) 1 calc R U P B 2
H14D H 0.8998 0.4458 0.3404 0.161 Uiso 0.390(11) 1 calc R U P B 2
C15B C 0.784(2) 0.4810(13) 0.3699(13) 0.149(11) Uiso 0.390(11) 1 d . . P B 2
H15C H 0.8541 0.4807 0.3824 0.178 Uiso 0.390(11) 1 calc R U P B 2
H15D H 0.7478 0.4542 0.3880 0.178 Uiso 0.390(11) 1 calc R U P B 2
C16B C 0.733(6) 0.543(3) 0.366(3) 0.14(3) Uiso 0.390(11) 1 d . . P B 2
H16C H 0.7517 0.5646 0.3972 0.173 Uiso 0.390(11) 1 calc R U P B 2
H16D H 0.7501 0.5633 0.3359 0.173 Uiso 0.390(11) 1 calc R U P B 2
C17B C 0.563(4) 0.580(2) 0.361(2) 0.087(15) Uiso 0.390(11) 1 d . . P B 2
H17C H 0.5725 0.6046 0.3319 0.104 Uiso 0.390(11) 1 calc R U P B 2
H17D H 0.5729 0.6003 0.3930 0.104 Uiso 0.390(11) 1 calc R U P B 2
C18B C 0.4523(16) 0.5502(9) 0.3524(9) 0.101(6) Uiso 0.390(11) 1 d . . P B 2
H18C H 0.4517 0.5178 0.3743 0.121 Uiso 0.390(11) 1 calc R U P B 2
H18D H 0.4015 0.5752 0.3614 0.121 Uiso 0.390(11) 1 calc R U P B 2
K2 K 0.2370(2) 0.62377(15) 0.45246(12) 0.0598(8) Uani 1 1 d . . . . .
O9 O 0.0587(9) 0.6530(5) 0.4773(5) 0.081(3) Uiso 1 1 d . . . . .
O10 O 0.2334(13) 0.6853(7) 0.5403(6) 0.117(5) Uiso 1 1 d . . . . .
C27 C 0.0642(14) 0.6953(8) 0.5135(7) 0.081(5) Uiso 1 1 d . . . . .
H27A H 0.0016 0.6983 0.5280 0.098 Uiso 1 1 calc R U . . .
H27B H 0.0762 0.7297 0.4965 0.098 Uiso 1 1 calc R U . . .
C28 C 0.1422(17) 0.6856(10) 0.5548(9) 0.111(7) Uiso 1 1 d . . . . .
H28A H 0.1389 0.7136 0.5812 0.133 Uiso 1 1 calc R U . . .
H28B H 0.1305 0.6505 0.5707 0.133 Uiso 1 1 calc R U . . .
N3 N 0.054(2) 0.6116(12) 0.3790(11) 0.080(8) Uiso 0.528(11) 1 d . . P C 1
N4 N 0.429(3) 0.6365(19) 0.5235(17) 0.124(14) Uiso 0.528(11) 1 d . . P C 1
O7 O 0.217(2) 0.6837(13) 0.3556(13) 0.106(9) Uiso 0.528(11) 1 d . . P C 1
O8 O 0.4021(19) 0.6771(11) 0.4149(10) 0.090(8) Uiso 0.528(11) 1 d . . P C 1
O11 O 0.1845(16) 0.5220(9) 0.4178(9) 0.078(6) Uiso 0.528(11) 1 d . . P C 1
O12 O 0.314(3) 0.5357(17) 0.5050(15) 0.139(13) Uiso 0.528(11) 1 d . . P C 1
C19 C 0.056(3) 0.6526(16) 0.3402(15) 0.087(11) Uiso 0.528(11) 1 d . . P C 1
H19A H 0.0055 0.6436 0.3119 0.105 Uiso 0.528(11) 1 calc R U P C 1
H19B H 0.0373 0.6873 0.3548 0.105 Uiso 0.528(11) 1 calc R U P C 1
C20 C 0.142(3) 0.6598(15) 0.3202(14) 0.077(9) Uiso 0.528(11) 1 d . . P C 1
H20A H 0.1312 0.6829 0.2896 0.093 Uiso 0.528(11) 1 calc R U P C 1
H20B H 0.1656 0.6245 0.3092 0.093 Uiso 0.528(11) 1 calc R U P C 1
C21 C 0.2950(19) 0.6875(14) 0.3405(17) 0.188(15) Uiso 0.528(11) 1 d . . P C 1
H21A H 0.2893 0.7105 0.3097 0.225 Uiso 0.528(11) 1 calc R U P C 1
H21B H 0.3166 0.6514 0.3307 0.225 Uiso 0.528(11) 1 calc R U P C 1
C22 C 0.381(2) 0.7145(13) 0.3854(12) 0.145(10) Uiso 0.528(11) 1 d . . P C 1
H22A H 0.4387 0.7268 0.3694 0.174 Uiso 0.528(11) 1 calc R U P C 1
H22B H 0.3544 0.7452 0.4032 0.174 Uiso 0.528(11) 1 calc R U P C 1
C23 C 0.474(4) 0.690(3) 0.450(2) 0.14(2) Uiso 0.528(11) 1 d . . P C 1
H23A H 0.5345 0.6883 0.4336 0.171 Uiso 0.528(11) 1 calc R U P C 1
H23B H 0.4642 0.7281 0.4592 0.171 Uiso 0.528(11) 1 calc R U P C 1
C24 C 0.485(3) 0.6654(17) 0.4875(16) 0.174(13) Uiso 0.528(11) 1 d . . P C 1
H24A H 0.5248 0.6905 0.5104 0.208 Uiso 0.528(11) 1 calc R U P C 1
H24B H 0.5318 0.6375 0.4789 0.208 Uiso 0.528(11) 1 calc R U P C 1
C25 C -0.020(3) 0.6133(15) 0.4094(14) 0.082(10) Uiso 0.528(11) 1 d . . P C 1
H25A H -0.0203 0.5792 0.4287 0.098 Uiso 0.528(11) 1 calc R U P C 1
H25B H -0.0824 0.6155 0.3872 0.098 Uiso 0.528(11) 1 calc R U P C 1
C26 C -0.015(2) 0.6581(13) 0.4457(12) 0.071(9) Uiso 0.528(11) 1 d . . P C 1
H26A H -0.0121 0.6926 0.4272 0.085 Uiso 0.528(11) 1 calc R U P C 1
H26B H -0.0741 0.6585 0.4637 0.085 Uiso 0.528(11) 1 calc R U P C 1
C29 C 0.319(4) 0.686(2) 0.576(2) 0.137(19) Uiso 0.528(11) 1 d . . P C 1
H29A H 0.3151 0.6567 0.6004 0.165 Uiso 0.528(11) 1 calc R U P C 1
H29B H 0.3193 0.7206 0.5953 0.165 Uiso 0.528(11) 1 calc R U P C 1
C30 C 0.412(4) 0.682(2) 0.553(2) 0.126(17) Uiso 0.528(11) 1 d . . P C 1
H30A H 0.4173 0.7138 0.5307 0.152 Uiso 0.528(11) 1 calc R U P C 1
H30B H 0.4655 0.6842 0.5807 0.152 Uiso 0.528(11) 1 calc R U P C 1
C31 C 0.074(2) 0.5648(13) 0.3481(12) 0.138(10) Uiso 0.528(11) 1 d . . P C 1
H31A H 0.1318 0.5711 0.3301 0.165 Uiso 0.528(11) 1 calc R U P C 1
H31B H 0.0178 0.5573 0.3225 0.165 Uiso 0.528(11) 1 calc R U P C 1
C32 C 0.093(3) 0.5122(17) 0.3896(15) 0.080(11) Uiso 0.528(11) 1 d . . P C 1
H32A H 0.0415 0.5106 0.4126 0.096 Uiso 0.528(11) 1 calc R U P C 1
H32B H 0.0941 0.4778 0.3709 0.096 Uiso 0.528(11) 1 calc R U P C 1
C33 C 0.189(2) 0.4808(12) 0.4606(11) 0.133(9) Uiso 0.528(11) 1 d . . P C 1
H33A H 0.1670 0.4449 0.4479 0.159 Uiso 0.528(11) 1 calc R U P C 1
H33B H 0.1502 0.4921 0.4881 0.159 Uiso 0.528(11) 1 calc R U P C 1
C34 C 0.297(4) 0.4820(19) 0.4777(18) 0.103(13) Uiso 0.528(11) 1 d . . P C 1
H34A H 0.3350 0.4798 0.4481 0.123 Uiso 0.528(11) 1 calc R U P C 1
H34B H 0.3162 0.4517 0.5011 0.123 Uiso 0.528(11) 1 calc R U P C 1
C35 C 0.407(3) 0.5410(17) 0.5227(15) 0.176(14) Uiso 0.528(11) 1 d . . P C 1
H35A H 0.4453 0.5396 0.4933 0.212 Uiso 0.528(11) 1 calc R U P C 1
H35B H 0.4256 0.5095 0.5445 0.212 Uiso 0.528(11) 1 calc R U P C 1
C36 C 0.432(4) 0.586(2) 0.550(2) 0.15(2) Uiso 0.528(11) 1 d . . P C 1
H36A H 0.4990 0.5802 0.5662 0.175 Uiso 0.528(11) 1 calc R U P C 1
H36B H 0.3894 0.5883 0.5771 0.175 Uiso 0.528(11) 1 calc R U P C 1
N3B N 0.066(2) 0.5433(14) 0.4302(13) 0.083(9) Uiso 0.472(11) 1 d . . P C 2
N4B N 0.392(4) 0.699(2) 0.486(2) 0.136(17) Uiso 0.472(11) 1 d . . P C 2
O7B O 0.159(3) 0.6037(15) 0.3503(14) 0.123(12) Uiso 0.472(11) 1 d . . P C 2
O8B O 0.277(4) 0.695(2) 0.385(2) 0.173(19) Uiso 0.472(11) 1 d . . P C 2
O11B O 0.244(3) 0.5144(16) 0.4953(14) 0.115(11) Uiso 0.472(11) 1 d . . P C 2
O12B O 0.420(2) 0.5822(14) 0.4981(13) 0.101(10) Uiso 0.472(11) 1 d . . P C 2
C19B C 0.069(3) 0.5309(18) 0.3735(16) 0.074(11) Uiso 0.472(11) 1 d . . P C 2
H19C H 0.1256 0.5072 0.3703 0.089 Uiso 0.472(11) 1 calc R U P C 2
H19D H 0.0102 0.5101 0.3614 0.089 Uiso 0.472(11) 1 calc R U P C 2
C20B C 0.074(2) 0.5648(13) 0.3481(12) 0.138(10) Uiso 0.472(11) 1 d . . P C 2
H20C H 0.0156 0.5870 0.3512 0.165 Uiso 0.472(11) 1 calc R U P C 2
H20D H 0.0662 0.5498 0.3131 0.165 Uiso 0.472(11) 1 calc R U P C 2
C21B C 0.196(2) 0.661(2) 0.330(3) 0.13(2) Uiso 0.472(11) 1 d D . P C 2
H21C H 0.1837 0.6583 0.2922 0.161 Uiso 0.472(11) 1 calc R U P C 2
H21D H 0.1489 0.6876 0.3400 0.161 Uiso 0.472(11) 1 calc R U P C 2
C22B C 0.2950(19) 0.6875(14) 0.3405(17) 0.188(15) Uiso 0.472(11) 1 d D . P C 2
H22C H 0.3503 0.6630 0.3373 0.225 Uiso 0.472(11) 1 calc R U P C 2
H22D H 0.3015 0.7212 0.3212 0.225 Uiso 0.472(11) 1 calc R U P C 2
C23B C 0.381(2) 0.7145(13) 0.3854(12) 0.145(10) Uiso 0.472(11) 1 d . . P C 2
H23C H 0.3875 0.7446 0.3614 0.174 Uiso 0.472(11) 1 calc R U P C 2
H23D H 0.4274 0.6855 0.3795 0.174 Uiso 0.472(11) 1 calc R U P C 2
C24B C 0.390(5) 0.735(3) 0.447(3) 0.16(3) Uiso 0.472(11) 1 d . . P C 2
H24C H 0.4490 0.7569 0.4529 0.191 Uiso 0.472(11) 1 calc R U P C 2
H24D H 0.3341 0.7589 0.4500 0.191 Uiso 0.472(11) 1 calc R U P C 2
C25B C -0.019(4) 0.575(2) 0.437(2) 0.114(16) Uiso 0.472(11) 1 d . . P C 2
H25C H -0.0746 0.5503 0.4372 0.137 Uiso 0.472(11) 1 calc R U P C 2
H25D H -0.0322 0.5986 0.4065 0.137 Uiso 0.472(11) 1 calc R U P C 2
C26B C -0.011(3) 0.6083(15) 0.4828(14) 0.072(10) Uiso 0.472(11) 1 d . . P C 2
H26C H 0.0116 0.5862 0.5130 0.086 Uiso 0.472(11) 1 calc R U P C 2
H26D H -0.0757 0.6232 0.4878 0.086 Uiso 0.472(11) 1 calc R U P C 2
C29B C 0.268(4) 0.731(3) 0.532(2) 0.13(2) Uiso 0.472(11) 1 d . . P C 2
H29C H 0.2516 0.7569 0.5574 0.158 Uiso 0.472(11) 1 calc R U P C 2
H29D H 0.2420 0.7435 0.4975 0.158 Uiso 0.472(11) 1 calc R U P C 2
C30B C 0.372(4) 0.725(2) 0.534(2) 0.111(16) Uiso 0.472(11) 1 d . . P C 2
H30C H 0.3967 0.7015 0.5636 0.133 Uiso 0.472(11) 1 calc R U P C 2
H30D H 0.4046 0.7600 0.5386 0.133 Uiso 0.472(11) 1 calc R U P C 2
C31B C 0.078(4) 0.502(2) 0.463(2) 0.109(16) Uiso 0.472(11) 1 d . . P C 2
H31C H 0.0309 0.4731 0.4530 0.131 Uiso 0.472(11) 1 calc R U P C 2
H31D H 0.0692 0.5140 0.4980 0.131 Uiso 0.472(11) 1 calc R U P C 2
C32B C 0.189(2) 0.4808(12) 0.4606(11) 0.133(9) Uiso 0.472(11) 1 d . . P C 2
H32C H 0.1956 0.4427 0.4710 0.159 Uiso 0.472(11) 1 calc R U P C 2
H32D H 0.2083 0.4848 0.4258 0.159 Uiso 0.472(11) 1 calc R U P C 2
C33B C 0.341(4) 0.502(3) 0.496(2) 0.104(15) Uiso 0.472(11) 1 d . . P C 2
H33C H 0.3572 0.4985 0.4607 0.125 Uiso 0.472(11) 1 calc R U P C 2
H33D H 0.3531 0.4664 0.5128 0.125 Uiso 0.472(11) 1 calc R U P C 2
C34B C 0.407(3) 0.5410(17) 0.5227(15) 0.176(14) Uiso 0.472(11) 1 d . . P C 2
H34C H 0.3806 0.5514 0.5547 0.212 Uiso 0.472(11) 1 calc R U P C 2
H34D H 0.4704 0.5236 0.5321 0.212 Uiso 0.472(11) 1 calc R U P C 2
C35B C 0.490(5) 0.623(2) 0.518(2) 0.119(18) Uiso 0.472(11) 1 d . . P C 2
H35C H 0.4765 0.6341 0.5524 0.143 Uiso 0.472(11) 1 calc R U P C 2
H35D H 0.5563 0.6076 0.5206 0.143 Uiso 0.472(11) 1 calc R U P C 2
C36B C 0.485(3) 0.6654(17) 0.4875(16) 0.174(13) Uiso 0.472(11) 1 d . . P C 2
H36C H 0.4925 0.6529 0.4525 0.208 Uiso 0.472(11) 1 calc R U P C 2
H36D H 0.5416 0.6889 0.4983 0.208 Uiso 0.472(11) 1 calc R U P C 2
K3 K 0.1720(3) 0.42509(13) 0.08752(12) 0.0641(9) Uani 1 1 d . . . . .
O13 O 0.1737(9) 0.5015(5) 0.1660(5) 0.079(3) Uiso 1 1 d . . . . .
O16 O 0.0890(15) 0.4092(8) -0.0144(8) 0.143(6) Uiso 1 1 d . . . . .
O18 O 0.3485(13) 0.3704(7) 0.0820(7) 0.121(5) Uiso 1 1 d . . . . .
C38 C 0.0946(15) 0.4994(9) 0.1947(8) 0.093(6) Uiso 1 1 d . . . . .
H38A H 0.0379 0.5157 0.1741 0.111 Uiso 0.673(15) 1 calc R U P D 1
H38B H 0.1098 0.5223 0.2252 0.111 Uiso 0.673(15) 1 calc R U P D 1
H38C H 0.0318 0.4961 0.1730 0.111 Uiso 0.327(15) 1 calc R U P D 2
H38D H 0.0927 0.5305 0.2179 0.111 Uiso 0.327(15) 1 calc R U P D 2
C39 C 0.1875(17) 0.5537(9) 0.1502(9) 0.105(7) Uiso 1 1 d . . . . .
H39A H 0.1902 0.5790 0.1793 0.126 Uiso 0.673(15) 1 calc R U P D 1
H39B H 0.1347 0.5649 0.1240 0.126 Uiso 0.673(15) 1 calc R U P D 1
H39C H 0.2276 0.5719 0.1785 0.126 Uiso 0.327(15) 1 calc R U P D 2
H39D H 0.1232 0.5714 0.1471 0.126 Uiso 0.327(15) 1 calc R U P D 2
C47 C 0.145(2) 0.4330(12) -0.0524(11) 0.133(9) Uiso 1 1 d . . . . .
H47A H 0.1336 0.4723 -0.0530 0.160 Uiso 1 1 calc R U . . .
H47B H 0.1200 0.4188 -0.0863 0.160 Uiso 1 1 calc R U . . .
C48 C 0.2500(19) 0.4236(11) -0.0445(10) 0.125(9) Uiso 1 1 d . . . . .
H48A H 0.2778 0.4395 -0.0740 0.150 Uiso 0.673(15) 1 calc R U P D 1
H48B H 0.2598 0.3843 -0.0464 0.150 Uiso 0.673(15) 1 calc R U P D 1
H48C H 0.2666 0.3853 -0.0384 0.150 Uiso 0.327(15) 1 calc R U P D 2
H48D H 0.2842 0.4379 -0.0725 0.150 Uiso 0.327(15) 1 calc R U P D 2
C53 C 0.382(2) 0.3658(11) 0.0343(11) 0.129(9) Uiso 1 1 d . . . . .
H53A H 0.3354 0.3444 0.0113 0.155 Uiso 1 1 calc R U . D 2
H53B H 0.4453 0.3473 0.0375 0.155 Uiso 1 1 calc R U . D 2
C54 C 0.392(2) 0.4210(12) 0.0129(11) 0.134(9) Uiso 1 1 d . . . . .
H54A H 0.4311 0.4436 0.0381 0.161 Uiso 1 1 calc R U . D 1
H54B H 0.4258 0.4187 -0.0181 0.161 Uiso 1 1 calc R U . D 1
N5A N 0.045(2) 0.4079(10) 0.1723(10) 0.080(7) Uiso 0.673(15) 1 d . . P D 1
N6A N 0.310(2) 0.4425(10) 0.0017(10) 0.081(7) Uiso 0.673(15) 1 d . . P D 1
O14A O 0.2594(15) 0.5261(7) 0.0799(7) 0.075(5) Uiso 0.673(15) 1 d . . P D 1
O15A O -0.0275(13) 0.4089(8) 0.0613(6) 0.123(6) Uiso 0.673(15) 1 d . . P D 1
O17A O 0.2130(12) 0.3391(6) 0.1527(6) 0.063(4) Uiso 0.673(15) 1 d . . P D 1
C37A C 0.066(3) 0.4467(13) 0.2114(12) 0.089(9) Uiso 0.673(15) 1 d . . P D 1
H37A H 0.1193 0.4325 0.2360 0.107 Uiso 0.673(15) 1 calc R U P D 1
H37B H 0.0084 0.4509 0.2299 0.107 Uiso 0.673(15) 1 calc R U P D 1
C40A C 0.284(2) 0.5516(12) 0.1282(11) 0.084(8) Uiso 0.673(15) 1 d . . P D 1
H40A H 0.3106 0.5881 0.1241 0.101 Uiso 0.673(15) 1 calc R U P D 1
H40B H 0.3324 0.5300 0.1501 0.101 Uiso 0.673(15) 1 calc R U P D 1
C41A C 0.340(2) 0.5314(12) 0.0510(11) 0.081(8) Uiso 0.673(15) 1 d . . P D 1
H41A H 0.3972 0.5126 0.0682 0.097 Uiso 0.673(15) 1 calc R U P D 1
H41B H 0.3563 0.5697 0.0469 0.097 Uiso 0.673(15) 1 calc R U P D 1
C42A C 0.309(2) 0.5063(12) 0.0000(12) 0.088(9) Uiso 0.673(15) 1 d . . P D 1
H42A H 0.3527 0.5187 -0.0247 0.105 Uiso 0.673(15) 1 calc R U P D 1
H42B H 0.2424 0.5187 -0.0122 0.105 Uiso 0.673(15) 1 calc R U P D 1
C43A C -0.059(3) 0.4138(15) 0.1503(13) 0.106(11) Uiso 0.673(15) 1 d . . P D 1
H43A H -0.1026 0.3998 0.1746 0.127 Uiso 0.673(15) 1 calc R U P D 1
H43B H -0.0748 0.4521 0.1437 0.127 Uiso 0.673(15) 1 calc R U P D 1
C44A C -0.073(2) 0.3838(12) 0.1035(8) 0.185(12) Uiso 0.673(15) 1 d . . P D 1
H44A H -0.1436 0.3800 0.0931 0.223 Uiso 0.673(15) 1 calc R U P D 1
H44B H -0.0460 0.3473 0.1097 0.223 Uiso 0.673(15) 1 calc R U P D 1
C45A C -0.065(2) 0.3861(13) 0.0159(11) 0.090(9) Uiso 0.673(15) 1 d . . P D 1
H45A H -0.1354 0.3938 0.0085 0.108 Uiso 0.673(15) 1 calc R U P D 1
H45B H -0.0550 0.3468 0.0160 0.108 Uiso 0.673(15) 1 calc R U P D 1
C46A C -0.004(2) 0.4154(12) -0.0240(12) 0.085(8) Uiso 0.673(15) 1 d . . P D 1
H46A H -0.0248 0.4013 -0.0585 0.102 Uiso 0.673(15) 1 calc R U P D 1
H46B H -0.0188 0.4543 -0.0242 0.102 Uiso 0.673(15) 1 calc R U P D 1
C49A C 0.066(2) 0.3541(12) 0.1917(11) 0.081(8) Uiso 0.673(15) 1 d . . P D 1
H49A H 0.0334 0.3488 0.2229 0.097 Uiso 0.673(15) 1 calc R U P D 1
H49B H 0.0382 0.3276 0.1660 0.097 Uiso 0.673(15) 1 calc R U P D 1
C50A C 0.1667(15) 0.3438(9) 0.2033(8) 0.088(6) Uiso 0.673(15) 1 d . . P D 1
H50A H 0.1766 0.3101 0.2230 0.105 Uiso 0.673(15) 1 calc R U P D 1
H50B H 0.1975 0.3735 0.2241 0.105 Uiso 0.673(15) 1 calc R U P D 1
C51A C 0.2966(14) 0.3323(9) 0.1586(9) 0.122(7) Uiso 0.673(15) 1 d . . P D 1
H51A H 0.3102 0.3026 0.1834 0.147 Uiso 0.673(15) 1 calc R U P D 1
H51B H 0.3272 0.3651 0.1743 0.147 Uiso 0.673(15) 1 calc R U P D 1
C52A C 0.347(2) 0.3187(12) 0.1099(11) 0.077(8) Uiso 0.673(15) 1 d . . P D 1
H52A H 0.4137 0.3052 0.1193 0.093 Uiso 0.673(15) 1 calc R U P D 1
H52B H 0.3096 0.2913 0.0888 0.093 Uiso 0.673(15) 1 calc R U P D 1
N5B N 0.110(3) 0.4005(17) 0.1902(16) 0.067(11) Uiso 0.327(15) 1 d . . P D 2
N6B N 0.263(3) 0.4514(16) -0.0048(15) 0.053(10) Uiso 0.327(15) 1 d . . P D 2
O14B O 0.210(2) 0.5279(11) 0.0587(11) 0.048(7) Uiso 0.327(15) 1 d . . P D 2
O15B O -0.073(2) 0.3838(12) 0.1035(8) 0.185(12) Uiso 0.327(15) 1 d D . P D 2
O17B O 0.2966(14) 0.3323(9) 0.1586(9) 0.122(7) Uiso 0.327(15) 1 d D . P D 2
C37B C 0.125(4) 0.446(2) 0.224(2) 0.072(14) Uiso 0.327(15) 1 d . . P D 2
H37C H 0.1941 0.4484 0.2373 0.086 Uiso 0.327(15) 1 calc R U P D 2
H37D H 0.0861 0.4419 0.2526 0.086 Uiso 0.327(15) 1 calc R U P D 2
C40B C 0.233(3) 0.5665(17) 0.1010(16) 0.049(10) Uiso 0.327(15) 1 d . . P D 2
H40C H 0.2118 0.6028 0.0891 0.059 Uiso 0.327(15) 1 calc R U P D 2
H40D H 0.3047 0.5677 0.1092 0.059 Uiso 0.327(15) 1 calc R U P D 2
C41B C 0.280(4) 0.537(2) 0.025(2) 0.069(14) Uiso 0.327(15) 1 d . . P D 2
H41C H 0.3443 0.5243 0.0401 0.083 Uiso 0.327(15) 1 calc R U P D 2
H41D H 0.2838 0.5753 0.0165 0.083 Uiso 0.327(15) 1 calc R U P D 2
C42B C 0.248(5) 0.505(3) -0.023(3) 0.093(19) Uiso 0.327(15) 1 d . . P D 2
H42C H 0.1790 0.5110 -0.0356 0.112 Uiso 0.327(15) 1 calc R U P D 2
H42D H 0.2886 0.5128 -0.0509 0.112 Uiso 0.327(15) 1 calc R U P D 2
C43B C 0.009(5) 0.398(2) 0.1848(17) 0.13(3) Uiso 0.327(15) 1 d D . P D 2
H43C H -0.0156 0.4354 0.1783 0.150 Uiso 0.327(15) 1 calc R U P D 2
H43D H -0.0117 0.3863 0.2175 0.150 Uiso 0.327(15) 1 calc R U P D 2
C44B C -0.037(4) 0.3619(19) 0.1424(16) 0.12(2) Uiso 0.327(15) 1 d D . P D 2
H44C H 0.0129 0.3365 0.1330 0.139 Uiso 0.327(15) 1 calc R U P D 2
H44D H -0.0882 0.3404 0.1563 0.139 Uiso 0.327(15) 1 calc R U P D 2
C45B C -0.0275(13) 0.4089(8) 0.0613(6) 0.123(6) Uiso 0.327(15) 1 d D . P D 2
H45C H 0.0377 0.4187 0.0778 0.148 Uiso 0.327(15) 1 calc R U P D 2
H45D H -0.0628 0.4434 0.0563 0.148 Uiso 0.327(15) 1 calc R U P D 2
C46B C -0.007(4) 0.394(2) 0.0071(8) 0.077(15) Uiso 0.327(15) 1 d D . P D 2
H46C H -0.0605 0.4104 -0.0162 0.092 Uiso 0.327(15) 1 calc R U P D 2
H46D H -0.0147 0.3548 0.0039 0.092 Uiso 0.327(15) 1 calc R U P D 2
C49B C 0.1667(15) 0.3438(9) 0.2033(8) 0.088(6) Uiso 0.327(15) 1 d . . P D 2
H49C H 0.1512 0.3313 0.2370 0.105 Uiso 0.327(15) 1 calc R U P D 2
H49D H 0.1410 0.3168 0.1778 0.105 Uiso 0.327(15) 1 calc R U P D 2
C50B C 0.247(4) 0.345(2) 0.204(2) 0.073(15) Uiso 0.327(15) 1 d . . P D 2
H50C H 0.2742 0.3211 0.2315 0.087 Uiso 0.327(15) 1 calc R U P D 2
H50D H 0.2672 0.3823 0.2142 0.087 Uiso 0.327(15) 1 calc R U P D 2
C51B C 0.3989(19) 0.327(5) 0.148(3) 0.21(5) Uiso 0.327(15) 1 d D . P D 2
H51C H 0.4381 0.3570 0.1649 0.250 Uiso 0.327(15) 1 calc R U P D 2
H51D H 0.4265 0.2928 0.1614 0.250 Uiso 0.327(15) 1 calc R U P D 2
C52B C 0.400(8) 0.330(4) 0.095(4) 0.15(3) Uiso 0.327(15) 1 d . . P D 2
H52C H 0.4666 0.3346 0.0859 0.178 Uiso 0.327(15) 1 calc R U P D 2
H52D H 0.3714 0.2970 0.0784 0.178 Uiso 0.327(15) 1 calc R U P D 2
N7 N 0.7609(10) 0.6333(8) 0.1758(7) 0.134(7) Uiso 1 1 d G . . . .
C55 C 0.8127(14) 0.6716(7) 0.1518(6) 0.136(10) Uiso 1 1 d G . . . .
H55 H 0.7792 0.6971 0.1294 0.164 Uiso 1 1 calc R U . . .
C56 C 0.9133(14) 0.6728(7) 0.1604(7) 0.142(10) Uiso 1 1 d G . . . .
H56 H 0.9487 0.6991 0.1439 0.171 Uiso 1 1 calc R U . . .
C57 C 0.9622(10) 0.6356(9) 0.1931(8) 0.156(11) Uiso 1 1 d G . . . .
H57 H 1.0310 0.6364 0.1990 0.187 Uiso 1 1 calc R U . . .
C58 C 0.9105(16) 0.5972(8) 0.2172(7) 0.158(12) Uiso 1 1 d G . . . .
H58 H 0.9439 0.5718 0.2395 0.190 Uiso 1 1 calc R U . . .
C59 C 0.8098(16) 0.5961(7) 0.2085(7) 0.215(18) Uiso 1 1 d G . . . .
H59 H 0.7744 0.5698 0.2250 0.257 Uiso 1 1 calc R U . . .
N8 N 0.2264(16) 0.3127(9) 0.6931(9) 0.240(16) Uiso 1 1 d G . . . .
C60 C 0.1890(13) 0.3062(10) 0.6424(10) 0.26(2) Uiso 1 1 d G . . . .
H60 H 0.1257 0.3188 0.6310 0.312 Uiso 1 1 calc R U . . .
C61 C 0.2444(17) 0.2813(9) 0.6084(7) 0.153(11) Uiso 1 1 d G . . . .
H61 H 0.2189 0.2769 0.5737 0.183 Uiso 1 1 calc R U . . .
C62 C 0.3371(16) 0.2629(8) 0.6251(7) 0.158(12) Uiso 1 1 d G . . . .
H62 H 0.3750 0.2459 0.6018 0.190 Uiso 1 1 calc R U . . .
C63 C 0.3745(12) 0.2694(8) 0.6758(8) 0.136(9) Uiso 1 1 d G . . . .
H63 H 0.4378 0.2569 0.6872 0.163 Uiso 1 1 calc R U . . .
C64 C 0.3191(16) 0.2943(8) 0.7098(6) 0.115(8) Uiso 1 1 d G . . . .
H64 H 0.3446 0.2988 0.7444 0.138 Uiso 1 1 calc R U . . .

loop_
_atom_site_aniso_label
_atom_site_aniso_U_11
_atom_site_aniso_U_22
_atom_site_aniso_U_33
_atom_site_aniso_U_23
_atom_site_aniso_U_13
_atom_site_aniso_U_12
Bi1 0.1016(19) 0.0779(17) 0.0552(12) 0.0064(10) -0.0212(11) -0.0290(12)
Bi2 0.0601(15) 0.0545(15) 0.102(2) 0.0210(12) -0.0013(12) -0.0009(10)
Bi3 0.129(2) 0.0502(12) 0.0600(12) -0.0007(10) 0.0287(11) -0.0170(12)
Bi4 0.0885(19) 0.0627(13) 0.0769(13) -0.0206(9) 0.0312(11) -0.0416(11)
Bi5 0.0446(12) 0.0506(14) 0.094(2) -0.0074(11) -0.0011(11) 0.0029(10)
Bi6 0.0555(11) 0.0494(8) 0.0582(10) 0.0021(6) 0.0078(6) 0.0170(7)
Bi7 0.0786(17) 0.0389(8) 0.0333(7) 0.0001(5) 0.0065(9) 0.0155(9)
Bi1A 0.0358(17) 0.0383(17) 0.0377(18) 0.0125(12) 0.0081(12) 0.0045(13)
Bi2A 0.0153(16) 0.0229(16) 0.0439(19) 0.0142(11) 0.0055(11) 0.0050(11)
Bi3A 0.070(2) 0.056(2) 0.050(2) 0.0337(19) 0.0422(16) 0.031(2)
Bi4A 0.0346(16) 0.0276(15) 0.0297(16) -0.0001(10) 0.0016(10) -0.0065(11)
Bi5A 0.041(2) 0.0252(18) 0.0272(17) 0.0016(10) -0.0081(11) -0.0140(16)
Bi6A 0.0336(18) 0.068(3) 0.179(7) 0.052(3) 0.0017(17) 0.0131(15)
Bi7A 0.052(2) 0.056(3) 0.062(3) 0.0186(17) -0.0198(15) -0.0110(19)
K1 0.0373(15) 0.066(2) 0.093(3) 0.0348(18) 0.0158(16) -0.0021(14)
K2 0.0511(17) 0.079(2) 0.0500(17) -0.0124(16) 0.0074(14) -0.0117(16)
K3 0.107(3) 0.0450(17) 0.0425(16) -0.0061(13) 0.0165(17) -0.0216(17)

loop_
_atom_type_symbol
_atom_type_description
_atom_type_scat_dispersion_real
_atom_type_scat_dispersion_imag
_atom_type_scat_source
C C 0.0033 0.0016 'International Tables Vol C Tables 4.2.6.8 and 6.1.1.4'
H H 0.0000 0.0000 'International Tables Vol C Tables 4.2.6.8 and 6.1.1.4'
N N 0.0061 0.0033 'International Tables Vol C Tables 4.2.6.8 and 6.1.1.4'
O O 0.0106 0.0060 'International Tables Vol C Tables 4.2.6.8 and 6.1.1.4'
K K 0.2009 0.2494 'International Tables Vol C Tables 4.2.6.8 and 6.1.1.4'
Bi Bi -4.1077 10.2566 'International Tables Vol C Tables 4.2.6.8 and 6.1.1.4'

loop_
_geom_angle_atom_site_label_1
_geom_angle_atom_site_label_2
_geom_angle_atom_site_label_3
_geom_angle
Bi4 Bi1 Bi3 100.22(13)
Bi4 Bi1 Bi2 103.99(13)
Bi3 Bi1 Bi2 100.43(13)
Bi5 Bi2 Bi1 98.16(13)
Bi6 Bi3 Bi1 100.30(12)
Bi1 Bi4 Bi7 100.07(14)
Bi2 Bi5 Bi6 106.19(13)
Bi2 Bi5 Bi7 106.38(14)
Bi6 Bi5 Bi7 60.40(9)
Bi3 Bi6 Bi5 103.69(11)
Bi3 Bi6 Bi7 104.20(12)
Bi5 Bi6 Bi7 60.93(9)
Bi4 Bi7 Bi6 103.86(12)
Bi4 Bi7 Bi5 103.83(15)
Bi6 Bi7 Bi5 58.67(10)
Bi2A Bi1A Bi3A 99.9(2)
Bi2A Bi1A Bi4A 103.5(2)
Bi3A Bi1A Bi4A 102.0(2)
Bi5A Bi2A Bi1A 99.4(2)
Bi6A Bi3A Bi1A 97.5(2)
Bi7A Bi4A Bi1A 96.3(3)
Bi2A Bi5A Bi7A 103.4(2)
Bi2A Bi5A Bi6A 103.2(2)
Bi7A Bi5A Bi6A 59.6(2)
Bi3A Bi6A Bi7A 106.3(3)
Bi3A Bi6A Bi5A 106.5(2)
Bi7A Bi6A Bi5A 59.6(2)
Bi4A Bi7A Bi5A 110.3(3)
Bi4A Bi7A Bi6A 106.3(3)
Bi5A Bi7A Bi6A 60.8(2)
O1B K1 O2B 62.0(11)
O4 K1 O6 95.2(7)
O4 K1 O2 97.8(5)
O6 K1 O2 101.8(6)
O4 K1 O1 119.8(6)
O6 K1 O1 141.7(6)
O2 K1 O1 60.9(5)
O1B K1 O5B 106.2(11)
O2B K1 O5B 141.1(13)
O1B K1 O3 104.8(9)
O4 K1 O3 60.7(5)
O2B K1 O3 119.8(8)
O6 K1 O3 119.2(6)
O2 K1 O3 134.0(4)
O1 K1 O3 93.2(5)
O5B K1 O3 98.9(11)
O4 K1 O5 132.3(6)
O6 K1 O5 60.7(7)
O2 K1 O5 125.7(6)
O1 K1 O5 99.9(6)
O3 K1 O5 94.1(5)
O1B K1 N1B 65.2(14)
O2B K1 N1B 125.5(14)
O5B K1 N1B 67.0(14)
O3 K1 N1B 62.6(12)
O1B K1 O4B 142.2(12)
O2B K1 O4B 94.3(10)
O5B K1 O4B 110.1(10)
O3 K1 O4B 59.6(7)
N1B K1 O4B 120.8(13)
O4 K1 N2 60.7(6)
O6 K1 N2 60.6(7)
O2 K1 N2 61.4(6)
O1 K1 N2 121.5(6)
O3 K1 N2 120.9(5)
O5 K1 N2 120.7(6)
C9B O3 C8B 120(4)
C8 O3 C9 111(2)
C9B O3 K1 115(2)
C8B O3 K1 120(3)
C8 O3 K1 120.8(15)
C9 O3 K1 113.6(19)
C4 O1 C2 108(2)
C4 O1 K1 115.2(17)
C2 O1 K1 118.4(15)
C5 O2 C3 114(2)
C5 O2 K1 118.2(15)
C3 O2 K1 110.3(19)
C11 O4 C10 112(2)
C11 O4 K1 118.5(18)
C10 O4 K1 115.9(17)
C14 O5 C15 105(2)
C14 O5 K1 121.3(19)
C15 O5 K1 117.3(16)
C16 O6 C17 112(3)
C16 O6 K1 116.4(19)
C17 O6 K1 113(3)
C13 N1 C1 111(2)
C13 N1 C7 116(2)
C1 N1 C7 105(2)
C13 N1 K1 104.3(16)
C1 N1 K1 111.1(15)
C7 N1 K1 109.0(16)
C12 N2 C6 108(2)
C12 N2 C18 111(2)
C6 N2 C18 104(2)
C12 N2 K1 113.4(18)
C6 N2 K1 112.2(15)
C18 N2 K1 107.3(18)
N1 C1 C2 111(2)
O1 C2 C1 109(2)
O2 C3 C4 113(3)
O1 C4 C3 107(3)
O2 C5 C6 111(2)
N2 C6 C5 107.5(19)
C8 C7 N1 116(3)
C7 C8 O3 112(3)
C10 C9 O3 104(3)
O4 C10 C9 111(3)
O4 C11 C12 112(3)
N2 C12 C11 107(3)
N1 C13 C14 116(3)
O5 C14 C13 109(3)
O5 C15 C16 104(2)
O6 C16 C15 111(2)
C18 C17 O6 104(4)
C17 C18 N2 113(4)
C3B O1B C2B 111(4)
C3B O1B K1 114(3)
C2B O1B K1 113(3)
C5B O2B C4B 107(3)
C5B O2B K1 126(3)
C4B O2B K1 114(2)
C10B O4B C11B 124(4)
C10B O4B K1 114(3)
C11B O4B K1 114(3)
C16B O6B C17B 111(5)
C16B O6B K1 114(5)
C17B O6B K1 116(3)
C7B N1B C13B 127(6)
C7B N1B K1 104(4)
C13B N1B K1 103(4)
C6B N2B C12B 109(4)
C6B N2B K1 105(2)
C12B N2B K1 102(3)
O1B C3B C4B 116(4)
O2B C4B C3B 106(3)
O2B C5B C6B 105(4)
N2B C6B C5B 119(4)
N1B C7B C8B 119(6)
N1B C7B K1 53(3)
C8B C7B K1 84(4)
O3 C8B C7B 107(5)
O3 C9B C10B 121(4)
O4B C10B C9B 115(4)
C12B C11B O4B 121(4)
C11B C12B N2B 126(5)
N1B C13B K1 54(3)
O8B K2 O9 104.7(13)
O9 K2 O12 113.8(10)
O9 K2 O11 96.4(6)
O12 K2 O11 60.6(11)
O8B K2 O10 103.0(13)
O9 K2 O10 63.4(5)
O12 K2 O10 93.4(10)
O11 K2 O10 138.7(6)
O8B K2 O7B 63.7(15)
O9 K2 O7B 90.8(8)
O10 K2 O7B 148.1(8)
O8B K2 O12B 106.5(15)
O9 K2 O12B 140.9(7)
O10 K2 O12B 86.8(8)
O7B K2 O12B 124.1(10)
O9 K2 O8 136.8(6)
O12 K2 O8 105.0(11)
O11 K2 O8 119.5(7)
O10 K2 O8 96.9(6)
O8B K2 N4B 64.3(17)
O9 K2 N4B 114.5(11)
O10 K2 N4B 58.4(11)
O7B K2 N4B 126.3(13)
O12B K2 N4B 61.2(13)
O8B K2 O11B 152.2(14)
O9 K2 O11B 98.4(8)
O10 K2 O11B 101.0(8)
O7B K2 O11B 101.2(11)
O12B K2 O11B 61.1(10)
N4B K2 O11B 119.2(13)
O9 K2 O7 94.1(7)
O12 K2 O7 146.8(11)
O11 K2 O7 100.4(9)
O10 K2 O7 115.8(8)
O8 K2 O7 58.5(9)
O9 K2 N3 57.6(6)
O12 K2 N3 119.7(11)
O11 K2 N3 61.7(7)
O10 K2 N3 119.8(7)
O8 K2 N3 117.4(8)
O7 K2 N3 60.2(9)
C26 O9 C27 110.6(19)
C27 O9 C26B 118.2(18)
C26 O9 K2 124.3(17)
C27 O9 K2 112.2(10)
C26B O9 K2 116.2(16)
C29B O10 C28 116(3)
C28 O10 C29 123(3)
C29B O10 K2 107(3)
C28 O10 K2 109.8(15)
C29 O10 K2 118(2)
O9 C27 C28 111.0(17)
O9 C27 K2 45.9(8)
C28 C27 K2 76.9(12)
O10 C28 C27 115(2)
O10 C28 K2 48.6(12)
C27 C28 K2 78.9(13)
C25 N3 C19 118(3)
C25 N3 C31 123(3)
C19 N3 C31 98(3)
C25 N3 K2 105(2)
C19 N3 K2 108(2)
C31 N3 K2 104.1(19)
C30 N4 C36 116(5)
C30 N4 C24 95(4)
C36 N4 C24 138(5)
C30 N4 K2 103(3)
C36 N4 K2 100(3)
C24 N4 K2 98(3)
C21 O7 C20 115(4)
C21 O7 K2 109(3)
C20 O7 K2 110(2)
C22 O8 C23 111(4)
C22 O8 K2 115(2)
C23 O8 K2 116(3)
C32 O11 C33 103(2)
C32 O11 K2 121(2)
C33 O11 K2 112.7(16)
C35 O12 C34 110(4)
C35 O12 K2 114(3)
C34 O12 K2 115(3)
C20 C19 N3 116(3)
C19 C20 O7 113(3)
O7 C21 C22 113(4)
O7 C21 K2 52(2)
C22 C21 K2 78.7(19)
O8 C22 C21 104(3)
C24 C23 O8 120(6)
C23 C24 N4 140(5)
N3 C25 C26 115(3)
O9 C26 C25 109(3)
O10 C29 C30 115(4)
N4 C30 C29 120(5)
N3 C31 C32 106(3)
O11 C32 C31 106(3)
O11 C33 C34 99(3)
C33 C34 O12 105(4)
O12 C35 C36 117(5)
O12 C35 K2 46(2)
C36 C35 K2 85(3)
C35 C36 N4 119(5)
C31B N3B C25B 113(4)
C31B N3B C19B 118(4)
C25B N3B C19B 109(4)
C31B N3B K2 109(3)
C25B N3B K2 104(3)
C19B N3B K2 102(2)
C24B N4B C30B 113(5)
C24B N4B K2 103(4)
C30B N4B K2 109(3)
C21B O7B K2 94(3)
C33B O11B K2 102(3)
C35B O12B K2 115(3)
O7B C21B K2 58(3)
N4B C24B K2 55(4)
N3B C25B C26B 115(4)
C25B C26B O9 109(3)
O10 C29B C30B 108(5)
O10 C29B K2 52(3)
C30B C29B K2 91(4)
C29B C30B N4B 106(5)
O11B C33B K2 55(3)
O17A K3 O15A 99.9(5)
O17A K3 O14A 132.6(5)
O15A K3 O14A 122.2(6)
O14B K3 O13 65.5(7)
O17A K3 O13 94.7(4)
O15A K3 O13 101.9(4)
O14A K3 O13 58.6(5)
O14B K3 O18 104.1(7)
O17A K3 O18 62.5(5)
O15A K3 O18 139.1(5)
O14A K3 O18 92.5(6)
O13 K3 O18 115.4(4)
O14B K3 O16 86.4(8)
O17A K3 O16 121.1(5)
O15A K3 O16 57.3(5)
O14A K3 O16 101.0(6)
O13 K3 O16 139.7(5)
O18 K3 O16 98.5(6)
O14B K3 N6B 56.5(10)
O13 K3 N6B 119.4(8)
O18 K3 N6B 67.0(9)
O16 K3 N6B 54.0(9)
O14B K3 N5B 121.7(10)
O13 K3 N5B 56.7(9)
O18 K3 N5B 106.6(9)
O16 K3 N5B 134.6(10)
N6B K3 N5B 171.0(12)
O17A K3 N5A 61.8(6)
O15A K3 N5A 61.5(6)
O14A K3 N5A 118.1(6)
O13 K3 N5A 60.6(5)
O18 K3 N5A 123.4(6)
O16 K3 N5A 118.2(7)
O17A K3 N6A 117.0(6)
O15A K3 N6A 120.1(6)
O14A K3 N6A 61.6(6)
O13 K3 N6A 118.7(5)
O18 K3 N6A 55.3(6)
O16 K3 N6A 63.4(7)
N5A K3 N6A 178.3(7)
C39 O13 C38 109.9(16)
C39 O13 K3 113.8(12)
C38 O13 K3 115.5(11)
C46A O16 C47 114(2)
C47 O16 C46B 153(3)
C46A O16 K3 117.5(19)
C47 O16 K3 113.8(16)
C46B O16 K3 87.9(15)
C52B O18 C53 87(5)
C53 O18 C52A 114(2)
C52B O18 K3 147(5)
C53 O18 K3 117.5(16)
C52A O18 K3 109.5(15)
O13 C38 C37A 117(2)
O13 C38 C37B 96(3)
O13 C39 C40A 104(2)
O13 C39 C40B 122(2)
O16 C47 C48 116(2)
N6B C48 C47 95(3)
C47 C48 N6A 122(3)
O18 C53 C54 109(2)
O18 C53 C52B 43(3)
C54 C53 C52B 140(4)
N6A C54 C53 111(3)
C53 C54 N6B 109(2)
C37A N5A C49A 111(2)
C37A N5A C43A 109(3)
C49A N5A C43A 112(3)
C37A N5A K3 110(2)
C49A N5A K3 106.3(18)
C43A N5A K3 108.3(19)
C54 N6A C48 118(3)
C54 N6A C42A 116(3)
C48 N6A C42A 107(2)
C54 N6A K3 112(2)
C48 N6A K3 102.8(17)
C42A N6A K3 98.9(17)
C41A O14A C40A 108(2)
C41A O14A K3 119.4(16)
C40A O14A K3 113.2(16)
C45A O15A C44A 109(2)
C45A O15A K3 123.0(17)
C44A O15A K3 111.6(15)
C51A O17A C50A 113.3(18)
C51A O17A K3 109.2(15)
C50A O17A K3 113.6(11)
N5A C37A C38 116(3)
O14A C40A C39 103(2)
O14A C41A C42A 106(2)
C41A C42A N6A 113(3)
C44A C43A N5A 108(3)
C43A C44A O15A 114(2)
O15A C45A C46A 102(2)
O16 C46A C45A 114(3)
C50A C49A N5A 113(2)
C49A C50A O17A 108.7(19)
O17A C51A C52A 117(2)
O17A C51A K3 51.5(13)
C52A C51A K3 86.4(14)
O18 C52A C51A 105(2)
C43B N5B C37B 100(4)
C43B N5B K3 107(3)
C37B N5B K3 111(3)
C48 N6B C42B 103(4)
C48 N6B C54 92(3)
C42B N6B C54 123(4)
C48 N6B K3 122(3)
C42B N6B K3 115(4)
C54 N6B K3 100.5(17)
C41B O14B C40B 106(3)
C41B O14B K3 119(3)
C40B O14B K3 115(2)
N5B C37B C38 111(4)
O14B C40B C39 115(3)
O14B C41B C42B 107(4)
N6B C42B C41B 100(5)
N5B C43B C44B 116(5)
O16 C46B K3 62.9(18)
O18 C52B C51B 104(9)
O18 C52B C53 50(4)
C51B C52B C53 152(9)
C55 N7 C59 120.0
N7 C55 C56 120.0
C55 C56 C57 120.0
C58 C57 C56 120.0
C57 C58 C59 120.0
C58 C59 N7 120.0
C60 N8 C64 120.0
C61 C60 N8 120.0
C60 C61 C62 120.0
C63 C62 C61 120.0
C62 C63 C64 120.0
C63 C64 N8 120.0

loop_
_geom_bond_atom_site_label_1
_geom_bond_atom_site_label_2
_geom_bond_distance
Bi1 Bi4 2.913(5)
Bi1 Bi3 2.938(4)
Bi1 Bi2 2.943(5)
Bi2 Bi5 2.895(5)
Bi3 Bi6 2.882(4)
Bi4 Bi7 2.915(5)
Bi5 Bi6 3.030(4)
Bi5 Bi7 3.100(5)
Bi6 Bi7 3.084(4)
Bi1A Bi2A 2.991(8)
Bi1A Bi3A 2.993(6)
Bi1A Bi4A 3.021(7)
Bi2A Bi5A 2.929(7)
Bi3A Bi6A 2.901(9)
Bi4A Bi7A 2.869(9)
Bi5A Bi7A 3.049(9)
Bi5A Bi6A 3.084(9)
Bi6A Bi7A 3.050(10)
K1 O1B 2.68(4)
K1 O4 2.737(19)
K1 O2B 2.79(4)
K1 O6 2.79(2)
K1 O2 2.808(17)
K1 O1 2.818(19)
K1 O5B 2.83(4)
K1 O3 2.834(14)
K1 O5 2.85(2)
K1 N1B 2.86(6)
K1 O4B 2.91(3)
K1 N2 2.96(2)
O3 C9B 1.28(5)
O3 C8B 1.31(6)
O3 C8 1.46(3)
O3 C9 1.50(4)
O1 C4 1.39(3)
O1 C2 1.43(3)
O2 C5 1.39(3)
O2 C3 1.39(4)
O4 C11 1.40(4)
O4 C10 1.41(3)
O5 C14 1.33(3)
O5 C15 1.35(3)
O6 C16 1.40(4)
O6 C17 1.50(6)
N1 C13 1.46(3)
N1 C1 1.47(3)
N1 C7 1.56(4)
N2 C12 1.44(4)
N2 C6 1.45(3)
N2 C18 1.50(4)
C1 C2 1.53(3)
C3 C4 1.50(4)
C5 C6 1.66(3)
C7 C8 1.43(4)
C9 C10 1.50(5)
C11 C12 1.59(4)
C13 C14 1.49(4)
C15 C16 1.69(4)
C17 C18 1.41(6)
O1B C3B 1.28(5)
O1B C2B 1.51(7)
O2B C5B 1.37(6)
O2B C4B 1.47(5)
O4B C10B 1.27(5)
O4B C11B 1.36(5)
O6B C16B 1.45(9)
O6B C17B 1.61(7)
N1B C7B 1.37(8)
N1B C13B 1.43(8)
N2B C6B 1.42(5)
N2B C12B 1.44(6)
C3B C4B 1.5300(10)
C5B C6B 1.56(6)
C7B C8B 1.63(9)
C9B C10B 1.51(7)
C11B C12B 1.29(6)
K2 O8B 2.62(5)
K2 O9 2.726(13)
K2 O12 2.75(4)
K2 O11 2.76(2)
K2 O10 2.784(17)
K2 O7B 2.84(4)
K2 O12B 2.88(3)
K2 O8 2.91(3)
K2 N4B 2.92(5)
K2 O11B 2.94(4)
K2 O7 2.95(3)
K2 N3 3.03(3)
O9 C26 1.26(3)
O9 C27 1.42(2)
O9 C26B 1.49(4)
O10 C29B 1.26(6)
O10 C28 1.36(3)
O10 C29 1.43(5)
C27 C28 1.47(3)
N3 C25 1.38(4)
N3 C19 1.45(4)
N3 C31 1.47(4)
N4 C30 1.40(6)
N4 C36 1.44(7)
N4 C24 1.48(6)
O7 C21 1.20(4)
O7 C20 1.44(5)
O8 C22 1.23(3)
O8 C23 1.32(6)
O11 C32 1.42(4)
O11 C33 1.52(3)
O12 C35 1.33(5)
O12 C34 1.52(6)
C19 C20 1.38(5)
C21 C22 1.72(4)
C23 C24 1.16(6)
C25 C26 1.47(5)
C29 C30 1.50(7)
C31 C32 1.71(5)
C33 C34 1.52(5)
C35 C36 1.34(6)
N3B C31B 1.34(5)
N3B C25B 1.44(6)
N3B C19B 1.53(5)
N4B C24B 1.35(7)
N4B C30B 1.48(7)
O7B C21B 1.62(6)
O11B C33B 1.39(7)
O12B C35B 1.47(6)
C25B C26B 1.47(6)
C29B C30B 1.45(7)
K3 O14B 2.74(3)
K3 O17A 2.765(16)
K3 O15A 2.807(19)
K3 O14A 2.808(18)
K3 O13 2.810(13)
K3 O18 2.819(19)
K3 O16 2.83(2)
K3 N6B 2.94(4)
K3 N5B 3.00(4)
K3 N5A 3.03(3)
K3 N6A 3.15(3)
O13 C39 1.38(2)
O13 C38 1.40(2)
O16 C46A 1.29(3)
O16 C47 1.46(3)
O16 C46B 1.55(5)
O18 C52B 1.26(10)
O18 C53 1.39(3)
O18 C52A 1.48(3)
C38 C37A 1.45(4)
C38 C37B 1.56(6)
C39 C40A 1.52(3)
C39 C40B 1.54(5)
C47 C48 1.47(3)
C48 N6B 1.25(4)
C48 N6A 1.47(3)
C53 C54 1.50(3)
C53 C52B 1.83(10)
C54 N6A 1.26(3)
C54 N6B 1.94(5)
N5A C37A 1.42(4)
N5A C49A 1.45(4)
N5A C43A 1.50(4)
N6A C42A 1.59(4)
O14A C41A 1.42(3)
O14A C40A 1.43(3)
O15A C45A 1.38(3)
O15A C44A 1.4798(10)
O17A C51A 1.17(2)
O17A C50A 1.55(2)
C41A C42A 1.50(4)
C43A C44A 1.44(4)
C45A C46A 1.60(4)
C49A C50A 1.42(3)
C51A C52A 1.57(3)
N5B C43B 1.39(8)
N5B C37B 1.44(7)
N6B C42B 1.42(7)
O14B C41B 1.41(6)
O14B C40B 1.48(5)
C41B C42B 1.52(8)
C43B C44B 1.5300(10)
C51B C52B 1.41(11)
N7 C55 1.3900
N7 C59 1.3900
C55 C56 1.3900
C56 C57 1.3900
C57 C58 1.3900
C58 C59 1.3900
N8 C60 1.3900
N8 C64 1.3900
C60 C61 1.3900
C61 C62 1.3900
C62 C63 1.3900
C63 C64 1.3900
